data_2214801
loop_
_publ_author_name
'Kropid\/lowska, Anna'
'Chojnacki, Jaros\/law'
'Go\/laszewska, Jolanta'
'Paliwoda, Damian'
'Becker, Barbara'

_publ_section_title
;
 Tris(4-morpholinecarbodithioato-\k^2^<i>S</i>,<i>S</i>')cobalt(III)
;
_journal_coeditor_code LX2018
_journal_issue 8
_journal_name_full 'Acta Crystallographica Section E'
_journal_page_first m2117
_journal_page_last m2117
_journal_paper_doi 10.1107/S160053680703276X
_journal_volume 63
_journal_year 2007
_chemical_formula_iupac '[Co (C5 H8 N O S2)3]'
_chemical_formula_moiety 'C15 H24 Co1 N3 O3 S6'
_chemical_formula_sum 'C15 H24 Co N3 O3 S6'
_chemical_formula_weight 545.66
_chemical_name_systematic
;
Tris(4-morpholinecarbodithioato-\k^2^S,S')cobalt(III)
;
_space_group_IT_number 14
_symmetry_cell_setting monoclinic
_symmetry_space_group_name_Hall '-P 2ybc'
_symmetry_space_group_name_H-M 'P 1 21/c 1'
_atom_sites_solution_hydrogens geom
_atom_sites_solution_primary direct
_atom_sites_solution_secondary difmap
_audit_conform_dict_name cif_core.dic
_audit_conform_dict_version 2.3
_audit_creation_method 'WinGX routine CIF_UPDATE'
_cell_angle_alpha 90
_cell_angle_beta 101.006(5)
_cell_angle_gamma 90
_cell_formula_units_Z 4
_cell_length_a 13.1952(6)
_cell_length_b 11.4668(5)
_cell_length_c 15.7281(9)
_cell_measurement_temperature 120(2)
_cell_measurement_theta_max 32.4864
_cell_measurement_theta_min 2.367
_cell_volume 2336.0(2)
_computing_cell_refinement 'CrysAlis RED'
_computing_data_collection 'CrysAlis CCD (Oxford Diffraction, 2006)'
_computing_data_reduction 'CrysAlis RED'
_computing_molecular_graphics
;
ORTEP-3 for Windows (Farrugia, 1997) and Mercury (Macrae <i>et al.</i>,
2006)
;
_computing_publication_material 'WinGX (Farrugia, 1999)'
_computing_structure_refinement 'SHELXL97 (Sheldrick, 1997)'
_computing_structure_solution 'SHELXS97 (Sheldrick, 1997)'
_diffrn_ambient_temperature 120(2)
_diffrn_detector_area_resol_mean 8.1883
_diffrn_measured_fraction_theta_full 0.989
_diffrn_measured_fraction_theta_max 0.989
_diffrn_measurement_device 'Oxford Diffraction KM4 CCD area-detector'
_diffrn_measurement_device_type 'Oxford Diffraction KM4 CCD area-detector'
_diffrn_measurement_method '\w scans, 0.75 deg width'
_diffrn_radiation_monochromator graphite
_diffrn_radiation_type MoK\a
_diffrn_radiation_wavelength 0.71073
_diffrn_reflns_av_R_equivalents 0.0393
_diffrn_reflns_limit_h_max 15
_diffrn_reflns_limit_h_min -16
_diffrn_reflns_limit_k_max 14
_diffrn_reflns_limit_k_min -13
_diffrn_reflns_limit_l_max 15
_diffrn_reflns_limit_l_min -19
_diffrn_reflns_number 12971
_diffrn_reflns_theta_full 26
_diffrn_reflns_theta_max 26
_diffrn_reflns_theta_min 2.37
_exptl_absorpt_coefficient_mu 1.292
_exptl_absorpt_correction_T_max 0.9
_exptl_absorpt_correction_T_min 0.74
_exptl_absorpt_correction_type analytical
_exptl_absorpt_process_details
;
[CrysAlis RED (Oxford Diffraction, 2006); analytical numerical
absorption correction using a multifaceted crystal model (Clark & Reid,
1995)]
;
_exptl_crystal_colour 'dark green'
_exptl_crystal_density_diffrn 1.552
_exptl_crystal_density_method 'not measured'
_exptl_crystal_description prism
_exptl_crystal_F_000 1128
_exptl_crystal_size_max 0.1877
_exptl_crystal_size_mid 0.0986
_exptl_crystal_size_min 0.0212
_refine_diff_density_max 1.105
_refine_diff_density_min -0.816
_refine_ls_extinction_method none
_refine_ls_goodness_of_fit_ref 1.127
_refine_ls_hydrogen_treatment constr
_refine_ls_matrix_type full
_refine_ls_number_parameters 253
_refine_ls_number_reflns 4538
_refine_ls_number_restraints 0
_refine_ls_restrained_S_all 1.127
_refine_ls_R_factor_all 0.0538
_refine_ls_R_factor_gt 0.0486
_refine_ls_shift/su_max 0.000
_refine_ls_shift/su_mean 0.000
_refine_ls_structure_factor_coef Fsqd
_refine_ls_weighting_details 'calc w = 1/[\s^2^(Fo^2^)+(0.0719P)^2^+4.281P] where P=(Fo^2^+2Fc^2^)/3'
_refine_ls_weighting_scheme calc
_refine_ls_wR_factor_gt 0.122
_refine_ls_wR_factor_ref 0.1313
_reflns_number_gt 4094
_reflns_number_total 4538
_reflns_threshold_expression I>2\s(I)
_cod_data_source_file lx2018.cif
_cod_data_source_block I
_cod_database_code 2214801
_cod_database_fobs_code 2214801

loop_
_symmetry_equiv_pos_as_xyz
'x, y, z'
'-x, y+1/2, -z+1/2'
'-x, -y, -z'
'x, -y-1/2, z-1/2'

loop_
_atom_site_type_symbol
_atom_site_label
_atom_site_fract_x
_atom_site_fract_y
_atom_site_fract_z
_atom_site_U_iso_or_equiv
_atom_site_adp_type
_atom_site_calc_flag
_atom_site_refinement_flags
_atom_site_occupancy
Co Co1 0.26983(3) 0.01485(4) 0.26399(3) 0.01532(14) Uani d . 1
S S1 0.42699(6) 0.10412(7) 0.28576(5) 0.0203(2) Uani d . 1
S S2 0.30882(6) 0.03786(7) 0.40951(5) 0.01715(19) Uani d . 1
S S3 0.33634(6) -0.16687(7) 0.25782(5) 0.01816(19) Uani d . 1
S S4 0.13436(6) -0.10359(7) 0.27236(5) 0.01796(19) Uani d . 1
S S5 0.23133(6) 0.03742(7) 0.11798(5) 0.01843(19) Uani d . 1
S S6 0.17989(6) 0.18432(7) 0.24632(5) 0.01834(19) Uani d . 1
N N1 0.4846(2) 0.1614(3) 0.45449(17) 0.0203(6) Uani d . 1
N N2 0.1923(2) -0.3293(2) 0.27148(19) 0.0216(6) Uani d . 1
N N3 0.1270(2) 0.2387(2) 0.07649(17) 0.0221(6) Uani d . 1
O O1 0.5547(2) 0.3653(2) 0.54704(17) 0.0362(6) Uani d . 1
O O2 0.1546(2) -0.5539(2) 0.33120(16) 0.0276(5) Uani d . 1
O O3 -0.0211(2) 0.3479(2) -0.05188(15) 0.0292(6) Uani d . 1
C C1 0.4184(2) 0.1095(3) 0.3928(2) 0.0171(6) Uani d . 1
C C2 0.5761(3) 0.2238(3) 0.4379(2) 0.0246(7) Uani d . 1
H H2A 0.5812 0.2157 0.3762 0.032 Uiso calc R 1
H H2B 0.6392 0.1902 0.4737 0.032 Uiso calc R 1
C C3 0.5668(3) 0.3514(3) 0.4601(2) 0.0333(9) Uani d . 1
H H3A 0.6294 0.3936 0.4513 0.043 Uiso calc R 1
H H3B 0.5066 0.3859 0.4209 0.043 Uiso calc R 1
C C4 0.4636(3) 0.3081(3) 0.5611(2) 0.0305(8) Uani d . 1
H H4A 0.4028 0.3427 0.5228 0.04 Uiso calc R 1
H H4B 0.4558 0.3202 0.6218 0.04 Uiso calc R 1
C C5 0.4676(3) 0.1783(3) 0.5430(2) 0.0231(7) Uani d . 1
H H5A 0.5243 0.1417 0.5847 0.03 Uiso calc R 1
H H5B 0.4018 0.1411 0.5496 0.03 Uiso calc R 1
C C6 0.2173(2) -0.2175(3) 0.2675(2) 0.0186(6) Uani d . 1
C C7 0.2634(3) -0.4253(3) 0.2633(2) 0.0267(8) Uani d . 1
H H7A 0.3347 -0.3949 0.2702 0.035 Uiso calc R 1
H H7B 0.2445 -0.4606 0.2049 0.035 Uiso calc R 1
C C8 0.2581(3) -0.5172(3) 0.3318(3) 0.0291(8) Uani d . 1
H H8A 0.3 -0.5855 0.3215 0.038 Uiso calc R 1
H H8B 0.2881 -0.4851 0.3896 0.038 Uiso calc R 1
C C9 0.0937(3) -0.4574(3) 0.3478(2) 0.0243(7) Uani d . 1
H H9A 0.1245 -0.4219 0.4042 0.032 Uiso calc R 1
H H9B 0.0233 -0.4844 0.351 0.032 Uiso calc R 1
C C10 0.0878(2) -0.3671(3) 0.2769(2) 0.0215(7) Uani d . 1
H H10A 0.0534 -0.4008 0.2209 0.028 Uiso calc R 1
H H10B 0.0466 -0.2994 0.2898 0.028 Uiso calc R 1
C C11 0.1718(2) 0.1661(3) 0.1371(2) 0.0179(6) Uani d . 1
C C12 0.1283(3) 0.2207(3) -0.0155(2) 0.0251(7) Uani d . 1
H H12A 0.1536 0.1412 -0.0245 0.033 Uiso calc R 1
H H12B 0.1755 0.2776 -0.0349 0.033 Uiso calc R 1
C C13 0.0202(3) 0.2361(3) -0.0674(2) 0.0263(7) Uani d . 1
H H13A 0.0216 0.2282 -0.1299 0.034 Uiso calc R 1
H H13B -0.025 0.1742 -0.0516 0.034 Uiso calc R 1
C C14 -0.0276(3) 0.3579(3) 0.0376(2) 0.0256(7) Uani d . 1
H H14A -0.0726 0.2953 0.0529 0.033 Uiso calc R 1
H H14B -0.059 0.4338 0.0476 0.033 Uiso calc R 1
C C15 0.0785(3) 0.3487(3) 0.0951(2) 0.0243(7) Uani d . 1
H H15A 0.1219 0.4154 0.0839 0.032 Uiso calc R 1
H H15B 0.072 0.351 0.1567 0.032 Uiso calc R 1

loop_
_atom_site_aniso_label
_atom_site_aniso_U_11
_atom_site_aniso_U_22
_atom_site_aniso_U_33
_atom_site_aniso_U_12
_atom_site_aniso_U_13
_atom_site_aniso_U_23
Co1 0.0159(2) 0.0152(2) 0.0145(2) -0.00138(15) 0.00206(17) -0.00065(15)
S1 0.0214(4) 0.0249(4) 0.0148(4) -0.0058(3) 0.0039(3) -0.0013(3)
S2 0.0173(4) 0.0193(4) 0.0149(4) -0.0030(3) 0.0032(3) 0.0000(3)
S3 0.0166(4) 0.0175(4) 0.0203(4) 0.0001(3) 0.0032(3) -0.0012(3)
S4 0.0163(4) 0.0153(4) 0.0218(4) 0.0001(3) 0.0026(3) 0.0004(3)
S5 0.0214(4) 0.0182(4) 0.0153(4) 0.0012(3) 0.0024(3) -0.0020(3)
S6 0.0236(4) 0.0159(4) 0.0152(4) -0.0001(3) 0.0027(3) -0.0018(3)
N1 0.0189(13) 0.0256(15) 0.0168(13) -0.0025(11) 0.0044(10) -0.0021(11)
N2 0.0187(13) 0.0153(13) 0.0299(15) 0.0016(10) 0.0023(11) 0.0022(11)
N3 0.0326(15) 0.0181(14) 0.0151(13) 0.0033(12) 0.0031(11) -0.0010(11)
O1 0.0446(16) 0.0303(14) 0.0331(14) -0.0102(12) 0.0056(12) -0.0115(11)
O2 0.0325(13) 0.0148(11) 0.0334(13) -0.0013(10) 0.0011(11) 0.0023(10)
O3 0.0423(15) 0.0227(13) 0.0207(12) 0.0092(11) 0.0016(10) 0.0036(10)
C1 0.0196(15) 0.0152(15) 0.0169(14) -0.0011(12) 0.0038(12) 0.0013(11)
C2 0.0202(16) 0.0305(19) 0.0224(16) -0.0080(14) 0.0027(13) -0.0028(14)
C3 0.039(2) 0.028(2) 0.0315(19) -0.0114(16) 0.0025(16) -0.0012(15)
C4 0.0333(19) 0.0291(19) 0.0284(18) 0.0018(15) 0.0041(15) -0.0087(15)
C5 0.0224(16) 0.0314(19) 0.0155(15) -0.0025(14) 0.0034(12) -0.0023(13)
C6 0.0178(14) 0.0214(16) 0.0153(14) -0.0011(12) -0.0001(11) 0.0002(12)
C7 0.0234(17) 0.0186(17) 0.038(2) 0.0017(13) 0.0050(15) -0.0023(14)
C8 0.0283(18) 0.0166(17) 0.038(2) 0.0009(13) -0.0057(15) 0.0010(14)
C9 0.0294(18) 0.0181(16) 0.0246(17) -0.0039(13) 0.0030(14) 0.0008(13)
C10 0.0182(15) 0.0179(16) 0.0266(17) -0.0031(12) -0.0003(13) 0.0002(13)
C11 0.0194(15) 0.0173(15) 0.0171(15) -0.0051(12) 0.0038(12) -0.0018(12)
C12 0.0342(19) 0.0245(17) 0.0171(16) 0.0064(14) 0.0060(13) 0.0020(13)
C13 0.0367(19) 0.0225(17) 0.0179(16) 0.0038(14) 0.0001(14) 0.0001(13)
C14 0.0351(19) 0.0213(17) 0.0210(16) 0.0033(14) 0.0068(14) 0.0040(13)
C15 0.0382(19) 0.0146(16) 0.0191(16) 0.0020(14) 0.0032(14) -0.0008(12)

loop_
_atom_type_symbol
_atom_type_description
_atom_type_scat_dispersion_real
_atom_type_scat_dispersion_imag
_atom_type_scat_source
C C 0.0033 0.0016 'International Tables Vol C Tables 4.2.6.8 and 6.1.1.4'
H H 0 0 'International Tables Vol C Tables 4.2.6.8 and 6.1.1.4'
N N 0.0061 0.0033 'International Tables Vol C Tables 4.2.6.8 and 6.1.1.4'
O O 0.0106 0.006 'International Tables Vol C Tables 4.2.6.8 and 6.1.1.4'
S S 0.1246 0.1234 'International Tables Vol C Tables 4.2.6.8 and 6.1.1.4'
Co Co 0.3494 0.9721 'International Tables Vol C Tables 4.2.6.8 and 6.1.1.4'

loop_
_geom_angle_atom_site_label_1
_geom_angle_atom_site_label_2
_geom_angle_atom_site_label_3
_geom_angle
S2 Co1 S6 92.10(3)
S2 Co1 S4 92.33(3)
S6 Co1 S4 96.91(3)
S2 Co1 S5 166.76(4)
S6 Co1 S5 76.55(3)
S4 Co1 S5 95.75(3)
S2 Co1 S3 97.76(3)
S6 Co1 S3 168.36(3)
S4 Co1 S3 76.61(3)
S5 Co1 S3 94.31(3)
S2 Co1 S1 76.77(3)
S6 Co1 S1 94.22(3)
S4 Co1 S1 164.70(3)
S5 Co1 S1 97.02(3)
S3 Co1 S1 94.05(3)
C1 S1 Co1 86.30(10)
C1 S2 Co1 86.40(10)
C6 S3 Co1 86.50(10)
C6 S4 Co1 86.40(10)
C11 S5 Co1 86.70(10)
C11 S6 Co1 87.10(10)
C1 N1 C5 124.0(3)
C1 N1 C2 122.8(3)
C5 N1 C2 112.6(3)
C6 N2 C10 122.2(3)
C6 N2 C7 123.4(3)
C10 N2 C7 114.1(3)
C11 N3 C12 122.5(3)
C11 N3 C15 123.4(3)
C12 N3 C15 113.9(3)
C3 O1 C4 110.6(3)
C9 O2 C8 110.1(3)
C14 O3 C13 109.6(2)
N1 C1 S1 125.6(2)
N1 C1 S2 124.1(2)
S1 C1 S2 110.33(17)
N1 C2 C3 108.9(3)
N1 C2 H2A 109.9
C3 C2 H2A 109.9
N1 C2 H2B 109.9
C3 C2 H2B 109.9
H2A C2 H2B 108.3
O1 C3 C2 111.2(3)
O1 C3 H3A 109.4
C2 C3 H3A 109.4
O1 C3 H3B 109.4
C2 C3 H3B 109.4
H3A C3 H3B 108
O1 C4 C5 111.3(3)
O1 C4 H4A 109.4
C5 C4 H4A 109.4
O1 C4 H4B 109.4
C5 C4 H4B 109.4
H4A C4 H4B 108
N1 C5 C4 109.0(3)
N1 C5 H5A 109.9
C4 C5 H5A 109.9
N1 C5 H5B 109.9
C4 C5 H5B 109.9
H5A C5 H5B 108.3
N2 C6 S3 124.9(3)
N2 C6 S4 124.5(3)
S3 C6 S4 110.5(2)
N2 C7 C8 110.0(3)
N2 C7 H7A 109.7
C8 C7 H7A 109.7
N2 C7 H7B 109.7
C8 C7 H7B 109.7
H7A C7 H7B 108.2
O2 C8 C7 111.9(3)
O2 C8 H8A 109.2
C7 C8 H8A 109.2
O2 C8 H8B 109.2
C7 C8 H8B 109.2
H8A C8 H8B 107.9
O2 C9 C10 110.5(3)
O2 C9 H9A 109.6
C10 C9 H9A 109.6
O2 C9 H9B 109.6
C10 C9 H9B 109.6
H9A C9 H9B 108.1
N2 C10 C9 109.2(3)
N2 C10 H10A 109.8
C9 C10 H10A 109.8
N2 C10 H10B 109.8
C9 C10 H10B 109.8
H10A C10 H10B 108.3
N3 C11 S6 125.6(3)
N3 C11 S5 124.8(2)
S6 C11 S5 109.6(2)
N3 C12 C13 109.2(3)
N3 C12 H12A 109.8
C13 C12 H12A 109.8
N3 C12 H12B 109.8
C13 C12 H12B 109.8
H12A C12 H12B 108.3
O3 C13 C12 111.3(3)
O3 C13 H13A 109.4
C12 C13 H13A 109.4
O3 C13 H13B 109.4
C12 C13 H13B 109.4
H13A C13 H13B 108
O3 C14 C15 111.0(3)
O3 C14 H14A 109.4
C15 C14 H14A 109.4
O3 C14 H14B 109.4
C15 C14 H14B 109.4
H14A C14 H14B 108
N3 C15 C14 109.1(3)
N3 C15 H15A 109.9
C14 C15 H15A 109.9
N3 C15 H15B 109.9
C14 C15 H15B 109.9
H15A C15 H15B 108.3

loop_
_geom_bond_atom_site_label_1
_geom_bond_atom_site_label_2
_geom_bond_distance
Co1 S2 2.2634(8)
Co1 S6 2.2663(9)
Co1 S4 2.2688(9)
Co1 S5 2.2702(8)
Co1 S3 2.2703(9)
Co1 S1 2.2790(9)
S1 C1 1.710(3)
S2 C1 1.726(3)
S3 C6 1.708(3)
S4 C6 1.715(3)
S5 C11 1.725(3)
S6 C11 1.713(3)
N1 C1 1.317(4)
N1 C5 1.465(4)
N1 C2 1.468(4)
N2 C6 1.329(4)
N2 C10 1.464(4)
N2 C7 1.468(4)
N3 C11 1.318(4)
N3 C12 1.465(4)
N3 C15 1.469(4)
O1 C3 1.415(5)
O1 C4 1.423(5)
O2 C9 1.420(4)
O2 C8 1.428(4)
O3 C14 1.430(4)
O3 C13 1.432(4)
C2 C3 1.516(5)
C2 H2A 0.99
C2 H2B 0.99
C3 H3A 0.99
C3 H3B 0.99
C4 C5 1.518(5)
C4 H4A 0.99
C4 H4B 0.99
C5 H5A 0.99
C5 H5B 0.99
C7 C8 1.519(5)
C7 H7A 0.99
C7 H7B 0.99
C8 H8A 0.99
C8 H8B 0.99
C9 C10 1.512(5)
C9 H9A 0.99
C9 H9B 0.99
C10 H10A 0.99
C10 H10B 0.99
C12 C13 1.513(5)
C12 H12A 0.99
C12 H12B 0.99
C13 H13A 0.99
C13 H13B 0.99
C14 C15 1.518(5)
C14 H14A 0.99
C14 H14B 0.99
C15 H15A 0.99
C15 H15B 0.99

loop_
_geom_torsion_atom_site_label_1
_geom_torsion_atom_site_label_2
_geom_torsion_atom_site_label_3
_geom_torsion_atom_site_label_4
_geom_torsion
S2 Co1 S1 C1 -3.29(11)
S6 Co1 S1 C1 87.88(11)
S4 Co1 S1 C1 -48.75(18)
S5 Co1 S1 C1 164.83(11)
S3 Co1 S1 C1 -100.32(11)
S6 Co1 S2 C1 -90.58(11)
S4 Co1 S2 C1 172.41(11)
S5 Co1 S2 C1 -59.94(18)
S3 Co1 S2 C1 95.61(11)
S1 Co1 S2 C1 3.26(11)
S2 Co1 S3 C6 89.61(11)
S6 Co1 S3 C6 -58.1(2)
S4 Co1 S3 C6 -0.94(10)
S5 Co1 S3 C6 -95.84(11)
S1 Co1 S3 C6 166.79(11)
S2 Co1 S4 C6 -96.49(11)
S6 Co1 S4 C6 171.11(10)
S5 Co1 S4 C6 94.01(11)
S3 Co1 S4 C6 0.94(10)
S1 Co1 S4 C6 -52.51(17)
S2 Co1 S5 C11 -30.55(18)
S6 Co1 S5 C11 1.03(10)
S4 Co1 S5 C11 96.79(11)
S3 Co1 S5 C11 173.73(11)
S1 Co1 S5 C11 -91.64(11)
S2 Co1 S6 C11 172.07(11)
S4 Co1 S6 C11 -95.33(11)
S5 Co1 S6 C11 -1.04(11)
S3 Co1 S6 C11 -39.9(2)
S1 Co1 S6 C11 95.19(11)
C5 N1 C1 S1 171.1(3)
C2 N1 C1 S1 0.6(5)
C5 N1 C1 S2 -8.2(5)
C2 N1 C1 S2 -178.7(3)
Co1 S1 C1 N1 -174.9(3)
Co1 S1 C1 S2 4.48(15)
Co1 S2 C1 N1 174.9(3)
Co1 S2 C1 S1 -4.51(15)
C1 N1 C2 C3 116.9(3)
C5 N1 C2 C3 -54.6(4)
C4 O1 C3 C2 -60.6(4)
N1 C2 C3 O1 56.9(4)
C3 O1 C4 C5 60.2(4)
C1 N1 C5 C4 -117.1(3)
C2 N1 C5 C4 54.2(4)
O1 C4 C5 N1 -56.1(4)
C10 N2 C6 S3 -178.0(2)
C7 N2 C6 S3 -3.5(5)
C10 N2 C6 S4 2.7(5)
C7 N2 C6 S4 177.2(2)
Co1 S3 C6 N2 -178.1(3)
Co1 S3 C6 S4 1.30(14)
Co1 S4 C6 N2 178.1(3)
Co1 S4 C6 S3 -1.30(14)
C6 N2 C7 C8 135.6(3)
C10 N2 C7 C8 -49.5(4)
C9 O2 C8 C7 -60.1(4)
N2 C7 C8 O2 52.4(4)
C8 O2 C9 C10 62.8(3)
C6 N2 C10 C9 -132.7(3)
C7 N2 C10 C9 52.3(4)
O2 C9 C10 N2 -58.1(3)
C12 N3 C11 S6 176.3(3)
C15 N3 C11 S6 1.2(5)
C12 N3 C11 S5 -3.8(5)
C15 N3 C11 S5 -178.9(3)
Co1 S6 C11 N3 -178.7(3)
Co1 S6 C11 S5 1.41(14)
Co1 S5 C11 N3 178.7(3)
Co1 S5 C11 S6 -1.41(14)
C11 N3 C12 C13 132.2(3)
C15 N3 C12 C13 -52.3(4)
C14 O3 C13 C12 -61.6(4)
N3 C12 C13 O3 56.1(4)
C13 O3 C14 C15 61.6(4)
C11 N3 C15 C14 -132.2(3)
C12 N3 C15 C14 52.3(4)
O3 C14 C15 N3 -56.1(4)
